data_4034185
loop_
_publ_author_name
'P\'erez-Caaveiro, Cristina'
'Oliva, Mar\'ia Moreno'
'L\'opez Navarrete, Juan T'
'P\'erez Sestelo, Jos\'e'
'Mart\'inez, M Montserrat'
'Sarandeses, Luis A.'

_publ_section_title
;
 Synthesis of D-A-A and D-A-D Pyrimidine \p-Systems Using Triorganoindium
 Reagents: Optical, Vibrational, and Electrochemical Studies.
;
_journal_issue 14
_journal_name_full 'The Journal of organic chemistry'
_journal_page_first 8870
_journal_page_last 8885
_journal_paper_doi 10.1021/acs.joc.9b00643
_journal_volume 84
_journal_year 2019
_chemical_formula_moiety 'C52 H37 N5'
_chemical_formula_sum 'C52 H37 N5'
_chemical_formula_weight 731.86
_chemical_name_systematic CPC459F3a
_space_group_crystal_system orthorhombic
_space_group_IT_number 60
_space_group_name_Hall '-P 2n 2ab'
_space_group_name_H-M_alt 'P b c n'
_atom_sites_solution_hydrogens geom
_atom_sites_solution_primary dual
_atom_sites_solution_secondary difmap
_audit_conform_dict_location ftp://ftp.iucr.org/pub/cif_core.dic
_audit_conform_dict_name cif_core.dic
_audit_conform_dict_version 2.4.3
_audit_creation_date 2015-04-24T17:19:14-00:00
_audit_creation_method 'WinGX routine CIF_UPDATE'
_cell_angle_alpha 90
_cell_angle_beta 90
_cell_angle_gamma 90
_cell_formula_units_Z 4
_cell_length_a 20.9298(19)
_cell_length_b 19.076(2)
_cell_length_c 9.3341(10)
_cell_measurement_reflns_used 781
_cell_measurement_temperature 100(2)
_cell_measurement_theta_max 21.93
_cell_measurement_theta_min 2.62
_cell_measurement_wavelength 0.71073
_cell_volume 3726.7(7)
_computing_cell_refinement 'SAINT V8.34A integration software'
_computing_data_collection 'Bruker APEX2 software'
_computing_data_reduction 'SORTAV (Blessing, 1995)'
_computing_molecular_graphics 'ORTEP-3 for Windows (Farrugia, 2012)'
_computing_publication_material 'WinGX publication routines (Farrugia, 2012)'
_computing_structure_refinement 'SHELXL-2014/7 (Sheldrick, 2014)'
_computing_structure_solution 'SHELXT-2014 (Sheldrick, 2014)'
_diffrn_ambient_temperature 100(2)
_diffrn_detector 'APEX-II CCD'
_diffrn_measured_fraction_theta_full 0.999
_diffrn_measured_fraction_theta_max 0.999
_diffrn_measurement_device '\k-geometry diffractometer'
_diffrn_measurement_device_type 'Bruker APEX-II'
_diffrn_measurement_method '\f or \w oscillation scans'
_diffrn_orient_matrix_UB_11 -0.002274
_diffrn_orient_matrix_UB_12 0.041661
_diffrn_orient_matrix_UB_13 -0.064826
_diffrn_orient_matrix_UB_21 0.017432
_diffrn_orient_matrix_UB_22 -0.028836
_diffrn_orient_matrix_UB_23 -0.080478
_diffrn_orient_matrix_UB_31 -0.044427
_diffrn_orient_matrix_UB_32 -0.013447
_diffrn_orient_matrix_UB_33 -0.028259
_diffrn_radiation_monochromator graphite
_diffrn_radiation_probe x-ray
_diffrn_radiation_type MoK\a
_diffrn_radiation_wavelength 0.71073
_diffrn_reflns_av_R_equivalents 0.19
_diffrn_reflns_av_unetI/netI 0.0961
_diffrn_reflns_Laue_measured_fraction_full 0.999
_diffrn_reflns_Laue_measured_fraction_max 0.999
_diffrn_reflns_limit_h_max 22
_diffrn_reflns_limit_h_min -22
_diffrn_reflns_limit_k_max 20
_diffrn_reflns_limit_k_min -20
_diffrn_reflns_limit_l_max 9
_diffrn_reflns_limit_l_min -9
_diffrn_reflns_number 2271
_diffrn_reflns_point_group_measured_fraction_full 0.999
_diffrn_reflns_point_group_measured_fraction_max 0.999
_diffrn_reflns_reduction_process
;
        Scaled and merged with Sortav
        R.H. Blessing, (1987) Cryst. Rev. 1, 3-58
        R.H. Blessing, (1989) J. Appl. Cryst. 22, 396-397
;
_diffrn_reflns_theta_full 21.964
_diffrn_reflns_theta_max 21.964
_diffrn_reflns_theta_min 1.444
_diffrn_source 'sealed x-ray tube'
_diffrn_standards_number 0
_exptl_absorpt_coefficient_mu 0.077
_exptl_absorpt_correction_T_max 0.957
_exptl_absorpt_correction_T_min 0.742
_exptl_absorpt_correction_type multi-scan
_exptl_absorpt_process_details
;
TWINABS - Bruker AXS scaling for twinned crystals - Version 2012/1
;
_exptl_crystal_colour yellow
_exptl_crystal_density_diffrn 1.304
_exptl_crystal_density_method 'not measured'
_exptl_crystal_description needle
_exptl_crystal_F_000 1536
_exptl_crystal_size_max 0.35
_exptl_crystal_size_mid 0.07
_exptl_crystal_size_min 0.05
_refine_diff_density_max 0.202
_refine_diff_density_min -0.251
_refine_diff_density_rms 0.055
_refine_ls_extinction_method none
_refine_ls_goodness_of_fit_ref 1.138
_refine_ls_hydrogen_treatment constr
_refine_ls_matrix_type full
_refine_ls_number_constraints 0
_refine_ls_number_parameters 259
_refine_ls_number_reflns 2271
_refine_ls_number_restraints 0
_refine_ls_restrained_S_all 1.138
_refine_ls_R_factor_all 0.1394
_refine_ls_R_factor_gt 0.0819
_refine_ls_shift/su_max 0
_refine_ls_shift/su_mean 0
_refine_ls_structure_factor_coef Fsqd
_refine_ls_weighting_details 'w=1/[\s^2^(Fo^2^)+(0.0690P)^2^+1.7123P] where P=(Fo^2^+2Fc^2^)/3'
_refine_ls_weighting_scheme calc
_refine_ls_wR_factor_gt 0.152
_refine_ls_wR_factor_ref 0.1725
_reflns_Friedel_coverage 0
_reflns_number_gt 1528
_reflns_number_total 2271
_reflns_threshold_expression 'I > 2\s(I)'
_cod_data_source_file jo9b00643_si_001.cif
_cod_data_source_block shelx
_cod_original_cell_volume 3726.8(7)
_cod_database_code 4034185
_shelx_estimated_absorpt_t_min 0.973
_shelx_estimated_absorpt_t_max 0.996

loop_
_space_group_symop_operation_xyz
'x, y, z'
'-x+1/2, -y+1/2, z+1/2'
'-x, y, -z+1/2'
'x+1/2, -y+1/2, -z'
'-x, -y, -z'
'x-1/2, y-1/2, -z-1/2'
'x, -y, z-1/2'
'-x-1/2, y-1/2, z'

loop_
_atom_site_label
_atom_site_type_symbol
_atom_site_fract_x
_atom_site_fract_y
_atom_site_fract_z
_atom_site_U_iso_or_equiv
_atom_site_adp_type
_atom_site_occupancy
_atom_site_site_symmetry_order
_atom_site_calc_flag
_atom_site_refinement_flags_posn
_atom_site_refinement_flags_adp
_atom_site_refinement_flags_occupancy
N1 N 0.5 0.3237(3) 0.75 0.0303(15) Uani 1 2 d S T P
C2 C 0.4828(2) 0.2800(2) 0.6338(5) 0.0275(13) Uani 1 1 d . . .
C3 C 0.4902(2) 0.2097(2) 0.6752(5) 0.0308(13) Uani 1 1 d . . .
C4 C 0.4772(2) 0.1563(3) 0.5781(6) 0.0399(15) Uani 1 1 d . . .
H4 H 0.4812 0.1086 0.6059 0.048 Uiso 1 1 calc R U .
C5 C 0.4583(2) 0.1734(3) 0.4405(6) 0.0385(14) Uani 1 1 d . . .
H5 H 0.4501 0.1375 0.3725 0.046 Uiso 1 1 calc R U .
C6 C 0.4515(2) 0.2433(3) 0.4019(6) 0.0359(14) Uani 1 1 d . . .
H6 H 0.4379 0.2541 0.3073 0.043 Uiso 1 1 calc R U .
C7 C 0.4636(2) 0.2978(2) 0.4956(6) 0.0330(13) Uani 1 1 d . . .
H7 H 0.4591 0.3453 0.4669 0.04 Uiso 1 1 calc R U .
C8 C 0.5 0.3974(3) 0.75 0.0277(17) Uani 1 2 d S T P
N9 N 0.45563(16) 0.42732(19) 0.6671(4) 0.0311(11) Uani 1 1 d . . .
C10 C 0.4554(2) 0.4984(2) 0.6682(5) 0.0274(12) Uani 1 1 d . . .
C11 C 0.5 0.5352(3) 0.75 0.0278(17) Uani 1 2 d S T P
H11 H 0.5 0.585 0.75 0.033 Uiso 1 2 calc R U P
C12 C 0.4057(2) 0.5341(2) 0.5835(5) 0.0284(13) Uani 1 1 d . . .
C13 C 0.3696(2) 0.4975(3) 0.4818(6) 0.0378(14) Uani 1 1 d . . .
H13 H 0.3777 0.449 0.4668 0.045 Uiso 1 1 calc R U .
C14 C 0.3223(2) 0.5304(2) 0.4024(5) 0.0350(14) Uani 1 1 d . . .
H14 H 0.2991 0.5043 0.333 0.042 Uiso 1 1 calc R U .
C15 C 0.3086(2) 0.6005(2) 0.4229(5) 0.0306(13) Uani 1 1 d . . .
C16 C 0.3444(2) 0.6373(2) 0.5240(5) 0.0346(13) Uani 1 1 d . . .
H16 H 0.336 0.6856 0.5399 0.042 Uiso 1 1 calc R U .
C17 C 0.3922(2) 0.6044(2) 0.6014(6) 0.0342(14) Uani 1 1 d . . .
H17 H 0.4163 0.6309 0.6686 0.041 Uiso 1 1 calc R U .
N18 N 0.26109(16) 0.63588(18) 0.3450(4) 0.0303(10) Uani 1 1 d . . .
C19 C 0.2660(2) 0.7098(2) 0.3277(5) 0.0271(12) Uani 1 1 d . . .
C20 C 0.3181(2) 0.7393(3) 0.2593(6) 0.0409(15) Uani 1 1 d . . .
H20 H 0.3517 0.7103 0.2252 0.049 Uiso 1 1 calc R U .
C21 C 0.3212(2) 0.8113(3) 0.2407(6) 0.0454(15) Uani 1 1 d . . .
H21 H 0.3571 0.8313 0.1937 0.054 Uiso 1 1 calc R U .
C22 C 0.2732(3) 0.8543(3) 0.2890(6) 0.0459(16) Uani 1 1 d . . .
H22 H 0.2755 0.9036 0.2752 0.055 Uiso 1 1 calc R U .
C23 C 0.2212(2) 0.8241(3) 0.3589(6) 0.0428(15) Uani 1 1 d . . .
H23 H 0.1877 0.8532 0.3936 0.051 Uiso 1 1 calc R U .
C24 C 0.2178(2) 0.7529(3) 0.3779(5) 0.0310(13) Uani 1 1 d . . .
H24 H 0.182 0.7331 0.4259 0.037 Uiso 1 1 calc R U .
C25 C 0.2061(2) 0.6024(2) 0.2876(5) 0.0265(12) Uani 1 1 d . . .
C26 C 0.1771(2) 0.5453(2) 0.3529(6) 0.0334(14) Uani 1 1 d . . .
H26 H 0.1944 0.5266 0.4389 0.04 Uiso 1 1 calc R U .
C27 C 0.1227(2) 0.5153(2) 0.2922(6) 0.0346(14) Uani 1 1 d . . .
H27 H 0.1037 0.4755 0.3362 0.041 Uiso 1 1 calc R U .
C28 C 0.0960(2) 0.5428(2) 0.1688(6) 0.0359(14) Uani 1 1 d . . .
H28 H 0.0587 0.5223 0.1284 0.043 Uiso 1 1 calc R U .
C29 C 0.1241(2) 0.6002(2) 0.1054(5) 0.0341(13) Uani 1 1 d . . .
H29 H 0.1055 0.6202 0.0219 0.041 Uiso 1 1 calc R U .
C30 C 0.1788(2) 0.6289(2) 0.1618(5) 0.0321(13) Uani 1 1 d . . .
H30 H 0.1985 0.6674 0.1146 0.038 Uiso 1 1 calc R U .

loop_
_atom_site_aniso_label
_atom_site_aniso_U_11
_atom_site_aniso_U_22
_atom_site_aniso_U_33
_atom_site_aniso_U_23
_atom_site_aniso_U_13
_atom_site_aniso_U_12
N1 0.025(3) 0.035(4) 0.032(4) 0 -0.006(3) 0
C2 0.018(3) 0.030(4) 0.034(4) -0.003(3) 0.000(2) -0.003(2)
C3 0.021(3) 0.026(3) 0.046(3) -0.005(3) 0.006(3) 0.000(2)
C4 0.029(3) 0.032(3) 0.059(5) 0.000(3) 0.012(3) 0.000(2)
C5 0.028(3) 0.045(4) 0.043(4) -0.009(3) 0.006(3) -0.001(2)
C6 0.023(3) 0.039(4) 0.046(4) -0.002(3) -0.001(3) 0.000(2)
C7 0.024(3) 0.030(3) 0.046(4) 0.000(3) -0.002(3) -0.004(2)
C8 0.032(4) 0.013(5) 0.037(5) 0 0.001(4) 0
N9 0.023(2) 0.029(3) 0.041(3) 0.004(2) -0.004(2) 0.0057(18)
C10 0.025(3) 0.025(3) 0.032(3) -0.001(2) 0.001(2) 0.001(2)
C11 0.026(4) 0.017(4) 0.041(5) 0 -0.002(4) 0
C12 0.018(3) 0.025(3) 0.042(4) -0.002(2) -0.006(3) 0.005(2)
C13 0.028(3) 0.028(3) 0.057(4) -0.009(3) -0.011(3) 0.006(2)
C14 0.024(3) 0.040(4) 0.041(4) -0.003(3) -0.013(3) 0.006(2)
C15 0.025(3) 0.022(3) 0.045(4) 0.003(2) -0.008(3) 0.008(2)
C16 0.030(3) 0.029(3) 0.044(4) 0.000(3) -0.011(3) 0.003(2)
C17 0.027(3) 0.030(4) 0.045(4) -0.003(2) -0.010(3) -0.002(2)
N18 0.025(2) 0.025(3) 0.041(3) -0.001(2) -0.003(2) 0.0036(19)
C19 0.021(3) 0.028(3) 0.032(3) 0.000(2) -0.008(3) 0.003(2)
C20 0.024(3) 0.047(4) 0.052(4) 0.006(3) 0.003(3) 0.000(2)
C21 0.032(3) 0.057(4) 0.047(4) 0.014(3) -0.005(3) -0.011(3)
C22 0.045(4) 0.029(4) 0.064(4) -0.003(3) -0.022(3) -0.004(3)
C23 0.028(3) 0.048(4) 0.053(4) -0.007(3) -0.008(3) 0.006(3)
C24 0.026(3) 0.025(3) 0.042(4) -0.002(3) -0.002(3) -0.003(2)
C25 0.025(3) 0.023(3) 0.032(4) -0.010(2) -0.008(3) 0.000(2)
C26 0.025(3) 0.027(3) 0.048(4) 0.001(3) -0.008(3) 0.003(2)
C27 0.030(3) 0.019(3) 0.055(4) -0.002(3) 0.006(3) -0.001(2)
C28 0.029(3) 0.037(3) 0.042(4) -0.007(3) -0.007(3) 0.001(2)
C29 0.029(3) 0.045(4) 0.028(4) 0.001(3) -0.001(3) 0.004(2)
C30 0.031(3) 0.037(3) 0.028(3) -0.009(3) 0.001(3) -0.001(2)

loop_
_atom_type_symbol
_atom_type_description
_atom_type_scat_dispersion_real
_atom_type_scat_dispersion_imag
_atom_type_scat_source
C C 0.0033 0.0016 'International Tables Vol C Tables 4.2.6.8 and 6.1.1.4'
H H 0 0 'International Tables Vol C Tables 4.2.6.8 and 6.1.1.4'
N N 0.0061 0.0033 'International Tables Vol C Tables 4.2.6.8 and 6.1.1.4'

loop_
_geom_angle_atom_site_label_1
_geom_angle_atom_site_label_2
_geom_angle_atom_site_label_3
_geom_angle
_geom_angle_site_symmetry_1
_geom_angle_site_symmetry_3
C8 N1 C2 126.1(3) . 3_656
C8 N1 C2 126.1(3) . .
C2 N1 C2 107.7(5) 3_656 .
C7 C2 C3 121.3(4) . .
C7 C2 N1 129.8(4) . .
C3 C2 N1 108.9(4) . .
C4 C3 C2 120.0(5) . .
C4 C3 C3 132.8(3) . 3_656
C2 C3 C3 107.1(3) . 3_656
C5 C4 C3 119.2(5) . .
C5 C4 H4 120.4 . .
C3 C4 H4 120.4 . .
C4 C5 C6 119.8(5) . .
C4 C5 H5 120.1 . .
C6 C5 H5 120.1 . .
C7 C6 C5 122.6(5) . .
C7 C6 H6 118.7 . .
C5 C6 H6 118.7 . .
C6 C7 C2 117.1(5) . .
C6 C7 H7 121.4 . .
C2 C7 H7 121.4 . .
N9 C8 N9 129.5(6) . 3_656
N9 C8 N1 115.3(3) . .
N9 C8 N1 115.3(3) 3_656 .
C8 N9 C10 115.1(4) . .
N9 C10 C11 120.3(4) . .
N9 C10 C12 117.4(4) . .
C11 C10 C12 122.3(4) . .
C10 C11 C10 119.6(6) 3_656 .
C10 C11 H11 120.2 3_656 .
C10 C11 H11 120.2 . .
C17 C12 C13 117.1(4) . .
C17 C12 C10 121.9(4) . .
C13 C12 C10 121.0(4) . .
C14 C13 C12 121.5(4) . .
C14 C13 H13 119.2 . .
C12 C13 H13 119.2 . .
C15 C14 C13 120.8(4) . .
C15 C14 H14 119.6 . .
C13 C14 H14 119.6 . .
C14 C15 C16 118.0(4) . .
C14 C15 N18 122.7(4) . .
C16 C15 N18 119.3(4) . .
C17 C16 C15 120.8(4) . .
C17 C16 H16 119.6 . .
C15 C16 H16 119.6 . .
C12 C17 C16 121.8(4) . .
C12 C17 H17 119.1 . .
C16 C17 H17 119.1 . .
C15 N18 C25 123.5(4) . .
C15 N18 C19 118.9(3) . .
C25 N18 C19 117.5(3) . .
C20 C19 C24 119.3(5) . .
C20 C19 N18 120.9(4) . .
C24 C19 N18 119.8(4) . .
C19 C20 C21 119.8(5) . .
C19 C20 H20 120.1 . .
C21 C20 H20 120.1 . .
C22 C21 C20 121.2(5) . .
C22 C21 H21 119.4 . .
C20 C21 H21 119.4 . .
C21 C22 C23 118.5(5) . .
C21 C22 H22 120.7 . .
C23 C22 H22 120.7 . .
C24 C23 C22 120.7(5) . .
C24 C23 H23 119.6 . .
C22 C23 H23 119.6 . .
C23 C24 C19 120.4(5) . .
C23 C24 H24 119.8 . .
C19 C24 H24 119.8 . .
C26 C25 C30 118.3(4) . .
C26 C25 N18 122.8(4) . .
C30 C25 N18 118.9(4) . .
C25 C26 C27 120.0(5) . .
C25 C26 H26 120 . .
C27 C26 H26 120 . .
C28 C27 C26 120.9(5) . .
C28 C27 H27 119.6 . .
C26 C27 H27 119.6 . .
C29 C28 C27 119.1(5) . .
C29 C28 H28 120.5 . .
C27 C28 H28 120.5 . .
C30 C29 C28 120.5(5) . .
C30 C29 H29 119.7 . .
C28 C29 H29 119.7 . .
C29 C30 C25 121.1(5) . .
C29 C30 H30 119.4 . .
C25 C30 H30 119.4 . .

loop_
_geom_bond_atom_site_label_1
_geom_bond_atom_site_label_2
_geom_bond_distance
_geom_bond_site_symmetry_2
N1 C8 1.406(7) .
N1 C2 1.415(5) 3_656
N1 C2 1.415(5) .
C2 C7 1.393(7) .
C2 C3 1.403(6) .
C3 C4 1.391(6) .
C3 C3 1.456(10) 3_656
C4 C5 1.383(7) .
C4 H4 0.95 .
C5 C6 1.388(6) .
C5 H5 0.95 .
C6 C7 1.382(6) .
C6 H6 0.95 .
C7 H7 0.95 .
C8 N9 1.337(4) .
C8 N9 1.337(4) 3_656
N9 C10 1.356(5) .
C10 C11 1.395(5) .
C10 C12 1.472(6) .
C11 C10 1.395(5) 3_656
C11 H11 0.95 .
C12 C17 1.382(6) .
C12 C13 1.400(6) .
C13 C14 1.386(6) .
C13 H13 0.95 .
C14 C15 1.382(6) .
C14 H14 0.95 .
C15 C16 1.395(6) .
C15 N18 1.405(5) .
C16 C17 1.383(6) .
C16 H16 0.95 .
C17 H17 0.95 .
N18 C25 1.422(5) .
N18 C19 1.423(5) .
C19 C20 1.383(6) .
C19 C24 1.384(6) .
C20 C21 1.386(6) .
C20 H20 0.95 .
C21 C22 1.372(7) .
C21 H21 0.95 .
C22 C23 1.394(7) .
C22 H22 0.95 .
C23 C24 1.372(6) .
C23 H23 0.95 .
C24 H24 0.95 .
C25 C26 1.387(6) .
C25 C30 1.401(6) .
C26 C27 1.395(6) .
C26 H26 0.95 .
C27 C28 1.383(6) .
C27 H27 0.95 .
C28 C29 1.378(6) .
C28 H28 0.95 .
C29 C30 1.374(6) .
C29 H29 0.95 .
C30 H30 0.95 .

loop_
_geom_torsion_atom_site_label_1
_geom_torsion_atom_site_label_2
_geom_torsion_atom_site_label_3
_geom_torsion_atom_site_label_4
_geom_torsion
_geom_torsion_site_symmetry_1
_geom_torsion_site_symmetry_4
C8 N1 C2 C7 1.4(6) . .
C2 N1 C2 C7 -178.6(6) 3_656 .
C8 N1 C2 C3 178.9(2) . .
C2 N1 C2 C3 -1.1(2) 3_656 .
C7 C2 C3 C4 -1.2(7) . .
N1 C2 C3 C4 -178.9(4) . .
C7 C2 C3 C3 -179.5(5) . 3_656
N1 C2 C3 C3 2.8(5) . 3_656
C2 C3 C4 C5 1.3(7) . .
C3 C3 C4 C5 179.1(6) 3_656 .
C3 C4 C5 C6 -1.2(7) . .
C4 C5 C6 C7 0.9(7) . .
C5 C6 C7 C2 -0.7(7) . .
C3 C2 C7 C6 0.9(7) . .
N1 C2 C7 C6 178.1(4) . .
C2 N1 C8 N9 -148.2(3) 3_656 .
C2 N1 C8 N9 31.8(3) . .
C2 N1 C8 N9 31.8(3) 3_656 3_656
C2 N1 C8 N9 -148.2(3) . 3_656
N9 C8 N9 C10 -0.5(3) 3_656 .
N1 C8 N9 C10 179.5(3) . .
C8 N9 C10 C11 1.0(5) . .
C8 N9 C10 C12 -177.5(3) . .
N9 C10 C11 C10 -0.5(3) . 3_656
C12 C10 C11 C10 177.9(5) . 3_656
N9 C10 C12 C17 165.5(4) . .
C11 C10 C12 C17 -13.0(6) . .
N9 C10 C12 C13 -13.9(6) . .
C11 C10 C12 C13 167.7(4) . .
C17 C12 C13 C14 0.0(7) . .
C10 C12 C13 C14 179.4(4) . .
C12 C13 C14 C15 -1.0(7) . .
C13 C14 C15 C16 1.1(7) . .
C13 C14 C15 N18 -179.9(4) . .
C14 C15 C16 C17 -0.1(7) . .
N18 C15 C16 C17 -179.2(4) . .
C13 C12 C17 C16 0.9(7) . .
C10 C12 C17 C16 -178.5(4) . .
C15 C16 C17 C12 -0.9(7) . .
C14 C15 N18 C25 28.2(7) . .
C16 C15 N18 C25 -152.8(4) . .
C14 C15 N18 C19 -155.0(4) . .
C16 C15 N18 C19 24.1(6) . .
C15 N18 C19 C20 60.3(6) . .
C25 N18 C19 C20 -122.7(5) . .
C15 N18 C19 C24 -120.6(5) . .
C25 N18 C19 C24 56.5(6) . .
C24 C19 C20 C21 -0.6(7) . .
N18 C19 C20 C21 178.5(4) . .
C19 C20 C21 C22 0.0(8) . .
C20 C21 C22 C23 0.6(8) . .
C21 C22 C23 C24 -0.5(7) . .
C22 C23 C24 C19 -0.1(7) . .
C20 C19 C24 C23 0.7(7) . .
N18 C19 C24 C23 -178.5(4) . .
C15 N18 C25 C26 32.1(7) . .
C19 N18 C25 C26 -144.8(4) . .
C15 N18 C25 C30 -149.5(4) . .
C19 N18 C25 C30 33.6(6) . .
C30 C25 C26 C27 0.7(7) . .
N18 C25 C26 C27 179.1(4) . .
C25 C26 C27 C28 -1.6(7) . .
C26 C27 C28 C29 0.4(7) . .
C27 C28 C29 C30 1.5(7) . .
C28 C29 C30 C25 -2.4(7) . .
C26 C25 C30 C29 1.2(7) . .
N18 C25 C30 C29 -177.2(4) . .
